data_7216664
loop_
_publ_author_name
'Aaker\"oy, Christer B.'
'Wijethunga, Tharanga K.'
'Haj, Mohammad Abul'
'Desper, John'
'Moore, Curtis'

_publ_section_title
;
 The structural landscape of heteroaryl-2-imidazoles: competing halogen-
 and hydrogen-bond interactions
;
_journal_issue 31
_journal_name_full CrystEngComm
_journal_page_first 7218
_journal_paper_doi 10.1039/C4CE00803K
_journal_volume 16
_journal_year 2014
_chemical_formula_moiety
;
(C8 H7 N3)2 (C6 Br F4 I)
;
_chemical_formula_sum 'C22 H14 Br F4 I N6'
_chemical_formula_weight 645.20
_chemical_name_systematic
;
TW-1-47 [2-(3-pyridyl)-imidazole]2, 1-bromo-4-iodotetrafluorobenzene
;
_space_group_IT_number 14
_symmetry_cell_setting monoclinic
_symmetry_space_group_name_Hall '-P 2ybc'
_symmetry_space_group_name_H-M 'P 1 21/c 1'
_atom_sites_solution_hydrogens geom
_atom_sites_solution_primary direct
_atom_sites_solution_secondary difmap
_audit_creation_method SHELXL-97
_cell_angle_alpha 90.00
_cell_angle_beta 98.464(8)
_cell_angle_gamma 90.00
_cell_formula_units_Z 2
_cell_length_a 4.0019(11)
_cell_length_b 28.546(8)
_cell_length_c 9.972(3)
_cell_measurement_reflns_used 8237
_cell_measurement_temperature 120(2)
_cell_measurement_theta_max 29.51
_cell_measurement_theta_min 2.51
_cell_volume 1126.8(6)
_computing_cell_refinement 'Bruker SAINT'
_computing_data_collection 'Bruker APEX2'
_computing_data_reduction 'Bruker SAINT'
_computing_molecular_graphics 'Bruker SHELXTL'
_computing_publication_material 'Bruker SHELXTL'
_computing_structure_refinement 'SHELXL-97 (Sheldrick, 2008)'
_computing_structure_solution 'SHELXS-97 (Sheldrick, 2008)'
_diffrn_ambient_temperature 120(2)
_diffrn_measured_fraction_theta_full 0.991
_diffrn_measured_fraction_theta_max 0.970
_diffrn_measurement_device_type 'Bruker APEX-II CCD'
_diffrn_measurement_method '\f and \w scans'
_diffrn_radiation_monochromator graphite
_diffrn_radiation_source 'fine-focus sealed tube'
_diffrn_radiation_type MoK\a
_diffrn_radiation_wavelength 0.71073
_diffrn_reflns_av_R_equivalents 0.2400
_diffrn_reflns_av_sigmaI/netI 0.1152
_diffrn_reflns_limit_h_max 5
_diffrn_reflns_limit_h_min -5
_diffrn_reflns_limit_k_max 39
_diffrn_reflns_limit_k_min -37
_diffrn_reflns_limit_l_max 13
_diffrn_reflns_limit_l_min -13
_diffrn_reflns_number 14624
_diffrn_reflns_theta_full 25.00
_diffrn_reflns_theta_max 29.61
_diffrn_reflns_theta_min 2.18
_exptl_absorpt_coefficient_mu 3.251
_exptl_absorpt_correction_T_max 0.8288
_exptl_absorpt_correction_T_min 0.4853
_exptl_absorpt_correction_type multi-scan
_exptl_absorpt_process_details SADABS
_exptl_crystal_colour colourless
_exptl_crystal_density_diffrn 1.902
_exptl_crystal_density_method 'not measured'
_exptl_crystal_description rod
_exptl_crystal_F_000 624
_exptl_crystal_size_max 0.26
_exptl_crystal_size_mid 0.14
_exptl_crystal_size_min 0.06
_refine_diff_density_max 1.180
_refine_diff_density_min -1.820
_refine_diff_density_rms 0.211
_refine_ls_extinction_method none
_refine_ls_goodness_of_fit_ref 1.348
_refine_ls_hydrogen_treatment constr
_refine_ls_matrix_type full
_refine_ls_number_parameters 155
_refine_ls_number_reflns 3088
_refine_ls_number_restraints 0
_refine_ls_restrained_S_all 1.348
_refine_ls_R_factor_all 0.1276
_refine_ls_R_factor_gt 0.1103
_refine_ls_shift/su_max 0.000
_refine_ls_shift/su_mean 0.000
_refine_ls_structure_factor_coef Fsqd
_refine_ls_weighting_details 'calc w=1/[\s^2^(Fo^2^)+(0.0300P)^2^+20.0000P] where P=(Fo^2^+2Fc^2^)/3'
_refine_ls_weighting_scheme calc
_refine_ls_wR_factor_gt 0.2375
_refine_ls_wR_factor_ref 0.2432
_reflns_number_gt 2657
_reflns_number_total 3088
_reflns_threshold_expression >2sigma(I)
_cod_data_source_file c4ce00803k2.cif
_cod_data_source_block A2D14
_cod_depositor_comments
;
The following automatic conversions were performed:

'_symmetry_cell_setting' value 'Monoclinic' changed to 'monoclinic'
according to
/usr/data/users/saulius/crontab/automatic-downloads/rss-feeds/RSC/lib/dictionaries/cif_core.dic
dictionary named 'cif_core.dic' version 2.4.2 from 2011-04-26.

Automatic conversion script
Id: cif_fix_values 2281 2013-09-26 08:29:07Z andrius 

 Adding full bibliography for 7216657--7216671.cif.
;
_cod_original_cell_volume 1126.7(5)
_cod_original_sg_symbol_H-M P2(1)/c
_cod_database_code 7216664

loop_
_symmetry_equiv_pos_as_xyz
'x, y, z'
'-x, y+1/2, -z+1/2'
'-x, -y, -z'
'x, -y-1/2, z-1/2'

loop_
_atom_site_label
_atom_site_type_symbol
_atom_site_fract_x
_atom_site_fract_y
_atom_site_fract_z
_atom_site_U_iso_or_equiv
_atom_site_adp_type
_atom_site_occupancy
_atom_site_symmetry_multiplicity
_atom_site_calc_flag
_atom_site_refinement_flags
_atom_site_disorder_assembly
_atom_site_disorder_group
N11A N 0.284(2) 0.2407(3) -0.0120(9) 0.0268(17) Uani 0.2(2) 1 d P A 1
H11 H 0.3211 0.2510 0.0720 0.032 Uiso 0.2(2) 1 calc PR A 1
N11B N 0.284(2) 0.2407(3) -0.0120(9) 0.0268(17) Uani 0.8(2) 1 d P A 2
C12 C 0.361(2) 0.2618(3) -0.1214(10) 0.0237(18) Uani 1 1 d . . .
N13A N 0.269(2) 0.2359(3) -0.2341(8) 0.0228(15) Uani 0.2(2) 1 d P A 1
N13B N 0.269(2) 0.2359(3) -0.2341(8) 0.0228(15) Uani 0.8(2) 1 d P A 2
H13 H 0.2977 0.2433 -0.3173 0.027 Uiso 0.8(2) 1 calc PR A 2
C14 C 0.121(3) 0.1955(3) -0.1938(10) 0.0273(19) Uani 1 1 d . . .
H14 H 0.0299 0.1703 -0.2499 0.033 Uiso 1 1 calc R A 1
C15 C 0.132(3) 0.1992(4) -0.0571(10) 0.0263(18) Uani 1 1 d . A .
H15 H 0.0472 0.1765 -0.0011 0.032 Uiso 1 1 calc R B 1
N21 N 0.710(2) 0.3771(3) 0.0022(9) 0.0309(18) Uani 1 1 d . . .
C22 C 0.568(3) 0.3354(4) -0.0065(11) 0.029(2) Uani 1 1 d . A .
H22 H 0.4858 0.3235 0.0714 0.035 Uiso 1 1 calc R . .
C23 C 0.529(2) 0.3072(3) -0.1242(9) 0.0217(17) Uani 1 1 d . A .
C24 C 0.652(2) 0.3247(3) -0.2372(10) 0.0244(18) Uani 1 1 d . . .
H24 H 0.6316 0.3072 -0.3189 0.029 Uiso 1 1 calc R A .
C25 C 0.805(2) 0.3688(4) -0.2281(10) 0.0266(19) Uani 1 1 d . A .
H25 H 0.8938 0.3813 -0.3035 0.032 Uiso 1 1 calc R . .
C26 C 0.826(2) 0.3940(4) -0.1086(11) 0.028(2) Uani 1 1 d . A .
H26 H 0.9254 0.4243 -0.1045 0.034 Uiso 1 1 calc R . .
I1 I 0.6188(2) 0.43337(3) 0.22506(8) 0.0277(2) Uani 0.50 1 d P C 1
Br1 Br 0.6188(2) 0.43337(3) 0.22506(8) 0.0277(2) Uani 0.50 1 d P C 2
C51 C 0.544(2) 0.4726(4) 0.3866(9) 0.0240(18) Uani 1 1 d . . .
C52 C 0.413(2) 0.4538(3) 0.4948(11) 0.0255(18) Uani 1 1 d . . .
C56 C 0.633(2) 0.5190(4) 0.3953(10) 0.0252(18) Uani 1 1 d . . .
F52 F 0.3167(17) 0.4085(2) 0.4940(7) 0.0354(14) Uani 1 1 d . . .
F56 F 0.7752(18) 0.5392(2) 0.2939(7) 0.0363(15) Uani 1 1 d . . .

loop_
_atom_site_aniso_label
_atom_site_aniso_U_11
_atom_site_aniso_U_22
_atom_site_aniso_U_33
_atom_site_aniso_U_23
_atom_site_aniso_U_13
_atom_site_aniso_U_12
N11A 0.036(5) 0.032(4) 0.014(4) -0.001(3) 0.008(3) 0.003(3)
N11B 0.036(5) 0.032(4) 0.014(4) -0.001(3) 0.008(3) 0.003(3)
C12 0.029(4) 0.030(4) 0.013(4) -0.002(3) 0.005(3) 0.001(4)
N13A 0.026(4) 0.036(4) 0.007(3) 0.002(3) 0.003(3) 0.002(3)
N13B 0.026(4) 0.036(4) 0.007(3) 0.002(3) 0.003(3) 0.002(3)
C14 0.036(5) 0.031(5) 0.016(4) -0.003(3) 0.008(4) -0.001(4)
C15 0.032(5) 0.034(5) 0.014(4) 0.001(3) 0.006(3) -0.001(4)
N21 0.038(5) 0.036(5) 0.020(4) -0.006(3) 0.008(4) -0.003(4)
C22 0.036(5) 0.037(5) 0.016(4) -0.001(4) 0.007(4) 0.000(4)
C23 0.021(4) 0.032(5) 0.012(4) 0.000(3) 0.004(3) 0.002(3)
C24 0.024(4) 0.035(5) 0.014(4) -0.001(3) 0.004(3) -0.003(4)
C25 0.021(4) 0.040(5) 0.020(5) 0.003(4) 0.008(4) -0.002(4)
C26 0.023(4) 0.036(5) 0.025(5) -0.006(4) 0.002(4) -0.004(4)
I1 0.0308(4) 0.0323(4) 0.0208(4) -0.0052(3) 0.0068(3) -0.0007(3)
Br1 0.0308(4) 0.0323(4) 0.0208(4) -0.0052(3) 0.0068(3) -0.0007(3)
C51 0.019(4) 0.040(5) 0.014(4) 0.000(3) 0.006(3) 0.003(4)
C52 0.023(4) 0.033(5) 0.021(5) 0.000(4) 0.003(3) -0.003(4)
C56 0.017(4) 0.041(5) 0.019(4) 0.003(4) 0.004(3) 0.000(3)
F52 0.044(4) 0.034(3) 0.029(4) -0.002(2) 0.006(3) -0.010(3)
F56 0.050(4) 0.039(3) 0.023(3) 0.001(2) 0.017(3) -0.010(3)

loop_
_atom_type_symbol
_atom_type_description
_atom_type_scat_dispersion_real
_atom_type_scat_dispersion_imag
_atom_type_scat_source
C C 0.0033 0.0016 'International Tables Vol C Tables 4.2.6.8 and 6.1.1.4'
H H 0.0000 0.0000 'International Tables Vol C Tables 4.2.6.8 and 6.1.1.4'
N N 0.0061 0.0033 'International Tables Vol C Tables 4.2.6.8 and 6.1.1.4'
F F 0.0171 0.0103 'International Tables Vol C Tables 4.2.6.8 and 6.1.1.4'
Br Br -0.2901 2.4595 'International Tables Vol C Tables 4.2.6.8 and 6.1.1.4'
I I -0.4742 1.8119 'International Tables Vol C Tables 4.2.6.8 and 6.1.1.4'

loop_
_geom_angle_atom_site_label_1
_geom_angle_atom_site_label_2
_geom_angle_atom_site_label_3
_geom_angle
_geom_angle_site_symmetry_3
C12 N11A C15 105.6(8) .
C12 N11A H11 127.2 .
C15 N11A H11 127.2 .
N11A C12 N13A 111.6(8) .
N11A C12 C23 125.8(9) .
N13A C12 C23 122.6(8) .
C12 N13A C14 106.9(8) .
C15 C14 N13A 105.9(9) .
C15 C14 H14 127.0 .
N13A C14 H14 127.0 .
C14 C15 N11A 110.0(9) .
C14 C15 H15 125.0 .
N11A C15 H15 125.0 .
C22 N21 C26 117.8(9) .
C22 N21 I1 117.7(7) .
C26 N21 I1 123.0(7) .
N21 C22 C23 124.3(9) .
N21 C22 H22 117.9 .
C23 C22 H22 117.9 .
C24 C23 C22 117.5(9) .
C24 C23 C12 123.6(9) .
C22 C23 C12 118.9(8) .
C23 C24 C25 118.4(9) .
C23 C24 H24 120.8 .
C25 C24 H24 120.8 .
C26 C25 C24 119.7(9) .
C26 C25 H25 120.1 .
C24 C25 H25 120.1 .
N21 C26 C25 122.3(9) .
N21 C26 H26 118.8 .
C25 C26 H26 118.8 .
C51 I1 N21 178.5(3) .
C56 C51 C52 117.0(9) .
C56 C51 I1 121.2(7) .
C52 C51 I1 121.8(8) .
F52 C52 C51 120.7(9) .
F52 C52 C56 118.3(9) 3_666
C51 C52 C56 120.9(9) 3_666
F56 C56 C51 119.8(9) .
F56 C56 C52 118.1(9) 3_666
C51 C56 C52 122.1(9) 3_666

loop_
_geom_bond_atom_site_label_1
_geom_bond_atom_site_label_2
_geom_bond_distance
_geom_bond_site_symmetry_2
N11A C12 1.322(12) .
N11A C15 1.374(13) .
N11A H11 0.8800 .
C12 N13A 1.351(12) .
C12 C23 1.464(13) .
N13A C14 1.383(13) .
C14 C15 1.361(13) .
C14 H14 0.9500 .
C15 H15 0.9500 .
N21 C22 1.317(14) .
N21 C26 1.349(14) .
N21 I1 2.808(9) .
C22 C23 1.413(13) .
C22 H22 0.9500 .
C23 C24 1.385(12) .
C24 C25 1.395(14) .
C24 H24 0.9500 .
C25 C26 1.384(14) .
C25 H25 0.9500 .
C26 H26 0.9500 .
I1 C51 2.020(9) .
C51 C56 1.370(14) .
C51 C52 1.377(13) .
C52 F52 1.348(11) .
C52 C56 1.378(14) 3_666
C56 F56 1.359(11) .
C56 C52 1.378(14) 3_666

loop_
_geom_hbond_atom_site_label_D
_geom_hbond_atom_site_label_H
_geom_hbond_atom_site_label_A
_geom_hbond_distance_DH
_geom_hbond_distance_HA
_geom_hbond_distance_DA
_geom_hbond_angle_DHA
_geom_hbond_site_symmetry_A
N11A H11 N13A 0.88 2.01 2.860(11) 162.0 4_566
N13B H13 N11B 0.88 1.99 2.860(11) 171.0 4_565

loop_
_geom_torsion_atom_site_label_1
_geom_torsion_atom_site_label_2
_geom_torsion_atom_site_label_3
_geom_torsion_atom_site_label_4
_geom_torsion
_geom_torsion_site_symmetry_4
C15 N11A C12 N13A -0.4(11) .
C15 N11A C12 C23 -179.7(9) .
N11A C12 N13A C14 0.2(11) .
C23 C12 N13A C14 179.7(9) .
C12 N13A C14 C15 0.0(11) .
N13A C14 C15 N11A -0.2(12) .
C12 N11A C15 C14 0.3(12) .
C26 N21 C22 C23 0.1(16) .
I1 N21 C22 C23 166.2(8) .
N21 C22 C23 C24 0.4(16) .
N21 C22 C23 C12 -178.9(10) .
N11A C12 C23 C24 169.8(10) .
N13A C12 C23 C24 -9.5(15) .
N11A C12 C23 C22 -10.9(15) .
N13A C12 C23 C22 169.8(9) .
C22 C23 C24 C25 0.1(14) .
C12 C23 C24 C25 179.4(9) .
C23 C24 C25 C26 -1.0(14) .
C22 N21 C26 C25 -1.1(16) .
I1 N21 C26 C25 -166.4(7) .
C24 C25 C26 N21 1.6(15) .
C56 C51 C52 F52 179.6(8) .
I1 C51 C52 F52 -2.7(13) .
C56 C51 C52 C56 1.6(16) 3_666
I1 C51 C52 C56 179.4(7) 3_666
C52 C51 C56 F56 177.7(9) .
I1 C51 C56 F56 -0.1(13) .
C52 C51 C56 C52 -1.7(16) 3_666
I1 C51 C56 C52 -179.4(7) 3_666
